data_1553833
loop_
_publ_author_name
'Sun, Yao-Liang'
'Wei, Yin'
'Shi, Min'

_publ_section_title
;
 Tunable regiodivergent phosphine-catalyzed [3 + 2] cycloaddition of
 alkynones and trifluoroacetyl phenylamides
;
_journal_issue 12
_journal_name_full 'Organic Chemistry Frontiers'
_journal_page_first 2392
_journal_paper_doi 10.1039/C7QO00512A
_journal_volume 4
_journal_year 2017
_chemical_formula_sum 'C23 H19 Cl F3 N O5'
_chemical_formula_weight 481.84
_space_group_crystal_system triclinic
_space_group_IT_number 2
_space_group_name_Hall '-P 1'
_space_group_name_H-M_alt 'P -1'
_atom_sites_solution_hydrogens mixed
_audit_creation_method SHELXL-2013
_audit_update_record
;
2016-12-07 deposited with the CCDC.
2017-08-29 downloaded from the CCDC.
;
_cell_angle_alpha 88.853(3)
_cell_angle_beta 83.694(3)
_cell_angle_gamma 77.708(3)
_cell_formula_units_Z 2
_cell_length_a 7.3052(11)
_cell_length_b 10.5757(16)
_cell_length_c 14.449(2)
_cell_measurement_reflns_used 1798
_cell_measurement_temperature 293(2)
_cell_measurement_theta_max 46.217
_cell_measurement_theta_min 4.848
_cell_volume 1084.1(3)
_computing_cell_refinement 'Bruker SMART'
_computing_data_collection 'Bruker SMART'
_computing_data_reduction 'Bruker SHELXTL'
_computing_molecular_graphics 'Bruker SHELXTL'
_computing_publication_material 'Bruker SHELXTL'
_computing_structure_refinement 'SHELXL-2013 (Sheldrick, 2013)'
_computing_structure_solution 'Bruker SHELXTL'
_diffrn_ambient_temperature 293(2)
_diffrn_measured_fraction_theta_full 0.996
_diffrn_measured_fraction_theta_max 0.996
_diffrn_measurement_device_type 'CCD area detector'
_diffrn_measurement_method 'phi and omega scans'
_diffrn_radiation_type MoK\a
_diffrn_radiation_wavelength 0.71073
_diffrn_reflns_av_R_equivalents 0.0205
_diffrn_reflns_av_unetI/netI 0.0388
_diffrn_reflns_Laue_measured_fraction_full 0.996
_diffrn_reflns_Laue_measured_fraction_max 0.996
_diffrn_reflns_limit_h_max 8
_diffrn_reflns_limit_h_min -8
_diffrn_reflns_limit_k_max 12
_diffrn_reflns_limit_k_min -12
_diffrn_reflns_limit_l_max 17
_diffrn_reflns_limit_l_min -11
_diffrn_reflns_number 6268
_diffrn_reflns_point_group_measured_fraction_full 0.996
_diffrn_reflns_point_group_measured_fraction_max 0.996
_diffrn_reflns_theta_full 25.242
_diffrn_reflns_theta_max 25.500
_diffrn_reflns_theta_min 1.971
_exptl_absorpt_coefficient_mu 0.238
_exptl_absorpt_correction_T_max 0.7456
_exptl_absorpt_correction_T_min 0.6761
_exptl_absorpt_correction_type multi-scan
_exptl_absorpt_process_details sadabs
_exptl_crystal_colour colorless
_exptl_crystal_density_diffrn 1.476
_exptl_crystal_description prismatic
_exptl_crystal_F_000 496
_exptl_crystal_size_max 0.200
_exptl_crystal_size_mid 0.170
_exptl_crystal_size_min 0.120
_refine_diff_density_max 0.198
_refine_diff_density_min -0.219
_refine_diff_density_rms 0.049
_refine_ls_extinction_method none
_refine_ls_goodness_of_fit_ref 1.015
_refine_ls_hydrogen_treatment mixed
_refine_ls_matrix_type full
_refine_ls_number_parameters 304
_refine_ls_number_reflns 4012
_refine_ls_number_restraints 0
_refine_ls_restrained_S_all 1.015
_refine_ls_R_factor_all 0.0638
_refine_ls_R_factor_gt 0.0465
_refine_ls_shift/su_max 0.022
_refine_ls_shift/su_mean 0.000
_refine_ls_structure_factor_coef Fsqd
_refine_ls_weighting_details 'w=1/[\s^2^(Fo^2^)+(0.0595P)^2^+0.1782P] where P=(Fo^2^+2Fc^2^)/3'
_refine_ls_weighting_scheme calc
_refine_ls_wR_factor_gt 0.1114
_refine_ls_wR_factor_ref 0.1227
_reflns_Friedel_coverage 0.000
_reflns_number_gt 3024
_reflns_number_total 4012
_reflns_threshold_expression 'I > 2\s(I)'
_cod_data_source_file c7qo00512a2.cif
_cod_data_source_block cd16720
_cod_database_code 1553833
_shelx_space_group_comment
; 
The symmetry employed for this shelxl refinement is uniquely defined 
by the following loop, which should always be used as a source of 
symmetry information in preference to the above space-group names. 
They are only intended as comments. 
;
_shelx_estimated_absorpt_t_min 0.954
_shelx_estimated_absorpt_t_max 0.972
_shelxl_version_number 2013-4

loop_
_space_group_symop_operation_xyz
'x, y, z'
'-x, -y, -z'

loop_
_atom_site_label
_atom_site_type_symbol
_atom_site_fract_x
_atom_site_fract_y
_atom_site_fract_z
_atom_site_U_iso_or_equiv
_atom_site_adp_type
_atom_site_occupancy
_atom_site_site_symmetry_order
_atom_site_calc_flag
_atom_site_refinement_flags_posn
_atom_site_refinement_flags_adp
Cl1 Cl 0.27266(10) 0.24334(7) -0.27216(4) 0.0716(2) Uani 1 1 d . .
F1 F -0.03170(18) 0.24923(12) 0.15572(10) 0.0636(4) Uani 1 1 d . .
F2 F -0.02968(19) 0.39836(13) 0.05324(10) 0.0696(4) Uani 1 1 d . .
F3 F 0.0588(2) 0.42189(13) 0.18727(10) 0.0726(4) Uani 1 1 d . .
N1 N 0.2417(2) -0.00682(16) 0.09785(12) 0.0407(4) Uani 1 1 d . .
O1 O 0.3427(2) 0.20205(12) 0.16359(9) 0.0455(4) Uani 1 1 d . .
O2 O 0.5774(2) 0.45673(15) 0.16407(13) 0.0656(5) Uani 1 1 d . .
O3 O 0.2345(2) -0.21402(14) 0.05994(10) 0.0574(4) Uani 1 1 d . .
O4 O 0.1078(3) -0.2082(2) 0.56776(13) 0.0872(6) Uani 1 1 d . .
O5 O 0.1827(4) -0.40891(18) 0.51315(12) 0.0922(7) Uani 1 1 d . .
C1 C 0.2512(3) 0.05323(18) 0.01027(13) 0.0379(4) Uani 1 1 d . .
C2 C 0.2417(3) -0.0142(2) -0.07039(14) 0.0447(5) Uani 1 1 d . .
H2 H 0.2304 -0.1001 -0.0660 0.054 Uiso 1 1 calc R U
C3 C 0.2487(3) 0.0437(2) -0.15627(14) 0.0474(5) Uani 1 1 d . .
H3 H 0.2429 -0.0029 -0.2094 0.057 Uiso 1 1 calc R U
C4 C 0.2644(3) 0.1706(2) -0.16345(14) 0.0468(5) Uani 1 1 d . .
C5 C 0.2735(3) 0.2396(2) -0.08555(14) 0.0457(5) Uani 1 1 d . .
H5 H 0.2835 0.3257 -0.0915 0.055 Uiso 1 1 calc R U
C6 C 0.2682(3) 0.18346(18) 0.00239(13) 0.0378(4) Uani 1 1 d . .
C7 C 0.2667(3) 0.27284(18) 0.08428(13) 0.0407(5) Uani 1 1 d . .
C8 C 0.3854(3) 0.37665(19) 0.06311(15) 0.0477(5) Uani 1 1 d . .
H8A H 0.4752 0.3532 0.0084 0.057 Uiso 1 1 calc R U
H8B H 0.3053 0.4604 0.0529 0.057 Uiso 1 1 calc R U
C9 C 0.4846(3) 0.37932(19) 0.14785(16) 0.0486(5) Uani 1 1 d . .
C10 C 0.4484(3) 0.2718(2) 0.20774(16) 0.0483(5) Uani 1 1 d . .
C11 C 0.5021(4) 0.2435(3) 0.29108(18) 0.0684(7) Uani 1 1 d . .
H11 H 0.5795 0.2938 0.3118 0.082 Uiso 1 1 calc R U
C12 C 0.4555(6) 0.1422(3) 0.3563(2) 0.1019(11) Uani 1 1 d . .
H12A H 0.5681 0.0751 0.3598 0.122 Uiso 1 1 calc R U
H12B H 0.3627 0.1031 0.3313 0.122 Uiso 1 1 calc R U
C13 C 0.3812(6) 0.1899(5) 0.4521(2) 0.1282(15) Uani 1 1 d . .
H13A H 0.4728 0.2275 0.4780 0.192 Uiso 1 1 calc R U
H13B H 0.3557 0.1190 0.4902 0.192 Uiso 1 1 calc R U
H13C H 0.2670 0.2541 0.4498 0.192 Uiso 1 1 calc R U
C14 C 0.0641(3) 0.3359(2) 0.12006(15) 0.0494(5) Uani 1 1 d . .
C15 C 0.2296(3) -0.13125(18) 0.11807(14) 0.0407(5) Uani 1 1 d . .
C16 C 0.2110(3) -0.16325(18) 0.21983(13) 0.0395(5) Uani 1 1 d . .
C17 C 0.2598(3) -0.2925(2) 0.24297(16) 0.0539(6) Uani 1 1 d . .
H17 H 0.3048 -0.3538 0.1961 0.065 Uiso 1 1 calc R U
C18 C 0.2430(3) -0.3318(2) 0.33402(16) 0.0579(6) Uani 1 1 d . .
H18 H 0.2769 -0.4193 0.3483 0.069 Uiso 1 1 calc R U
C19 C 0.1761(3) -0.2426(2) 0.40438(15) 0.0502(5) Uani 1 1 d . .
C20 C 0.1259(3) -0.1128(2) 0.38184(15) 0.0555(6) Uani 1 1 d . .
H20 H 0.0807 -0.0517 0.4288 0.067 Uiso 1 1 calc R U
C21 C 0.1426(3) -0.07361(19) 0.29030(14) 0.0489(5) Uani 1 1 d . .
H21 H 0.1076 0.0137 0.2759 0.059 Uiso 1 1 calc R U
C22 C 0.1517(4) -0.2813(3) 0.50344(18) 0.0608(6) Uani 1 1 d . .
C23 C 0.1554(7) -0.4586(3) 0.6062(2) 0.1199(15) Uani 1 1 d . .
H23A H 0.0699 -0.3940 0.6446 0.180 Uiso 1 1 calc R U
H23B H 0.2742 -0.4801 0.6315 0.180 Uiso 1 1 calc R U
H23C H 0.1038 -0.5346 0.6043 0.180 Uiso 1 1 calc R U
H1 H 0.246(3) 0.038(2) 0.1430(15) 0.046(7) Uiso 1 1 d . .

loop_
_atom_site_aniso_label
_atom_site_aniso_U_11
_atom_site_aniso_U_22
_atom_site_aniso_U_33
_atom_site_aniso_U_23
_atom_site_aniso_U_13
_atom_site_aniso_U_12
Cl1 0.0861(5) 0.0905(5) 0.0447(3) 0.0267(3) -0.0151(3) -0.0315(4)
F1 0.0543(8) 0.0577(8) 0.0758(9) 0.0094(7) 0.0144(7) -0.0172(6)
F2 0.0554(8) 0.0666(8) 0.0774(10) 0.0195(8) -0.0030(7) 0.0044(7)
F3 0.0754(10) 0.0595(8) 0.0767(10) -0.0216(8) 0.0158(8) -0.0107(7)
N1 0.0536(11) 0.0345(9) 0.0360(9) 0.0025(8) -0.0054(8) -0.0138(8)
O1 0.0607(9) 0.0381(7) 0.0420(8) 0.0040(6) -0.0120(7) -0.0168(7)
O2 0.0591(10) 0.0480(9) 0.0942(13) -0.0118(9) -0.0090(9) -0.0203(8)
O3 0.0864(12) 0.0396(8) 0.0469(9) -0.0029(7) -0.0012(8) -0.0178(8)
O4 0.1279(18) 0.0910(14) 0.0476(11) 0.0084(10) -0.0098(11) -0.0344(13)
O5 0.158(2) 0.0720(12) 0.0567(11) 0.0287(9) -0.0200(12) -0.0451(13)
C1 0.0354(10) 0.0395(10) 0.0381(10) 0.0035(8) -0.0027(8) -0.0070(8)
C2 0.0497(12) 0.0407(11) 0.0444(12) 0.0026(9) -0.0075(9) -0.0103(9)
C3 0.0490(12) 0.0571(13) 0.0363(11) 0.0005(10) -0.0082(9) -0.0095(10)
C4 0.0435(12) 0.0591(13) 0.0374(11) 0.0121(10) -0.0061(9) -0.0101(10)
C5 0.0471(12) 0.0453(11) 0.0457(12) 0.0101(10) -0.0031(9) -0.0136(10)
C6 0.0347(10) 0.0387(10) 0.0399(11) 0.0049(8) -0.0028(8) -0.0088(8)
C7 0.0457(12) 0.0360(10) 0.0404(11) 0.0046(8) -0.0009(9) -0.0111(9)
C8 0.0533(13) 0.0390(11) 0.0502(12) -0.0002(9) 0.0045(10) -0.0136(10)
C9 0.0430(12) 0.0352(11) 0.0648(14) -0.0097(10) 0.0032(10) -0.0057(9)
C10 0.0510(13) 0.0407(11) 0.0546(13) -0.0088(10) -0.0086(10) -0.0104(10)
C11 0.0870(19) 0.0636(15) 0.0631(16) -0.0047(13) -0.0245(14) -0.0263(14)
C12 0.162(4) 0.098(2) 0.0603(18) 0.0152(17) -0.035(2) -0.050(2)
C13 0.101(3) 0.204(5) 0.086(2) 0.004(3) -0.001(2) -0.049(3)
C14 0.0523(13) 0.0398(11) 0.0532(13) 0.0035(10) 0.0039(10) -0.0087(10)
C15 0.0407(11) 0.0350(10) 0.0452(11) 0.0010(9) -0.0017(9) -0.0073(9)
C16 0.0405(11) 0.0358(10) 0.0425(11) 0.0042(9) -0.0021(9) -0.0107(9)
C17 0.0687(16) 0.0364(11) 0.0515(13) 0.0032(10) 0.0031(11) -0.0052(10)
C18 0.0693(16) 0.0388(11) 0.0627(15) 0.0153(11) -0.0014(12) -0.0096(11)
C19 0.0564(14) 0.0527(13) 0.0454(12) 0.0113(10) -0.0075(10) -0.0201(11)
C20 0.0754(17) 0.0493(13) 0.0426(12) -0.0016(10) -0.0037(11) -0.0160(12)
C21 0.0657(15) 0.0331(10) 0.0472(12) 0.0042(9) -0.0048(10) -0.0095(10)
C22 0.0713(17) 0.0702(17) 0.0490(14) 0.0159(13) -0.0136(12) -0.0309(13)
C23 0.212(5) 0.111(3) 0.0603(18) 0.0464(18) -0.039(2) -0.080(3)

loop_
_atom_type_symbol
_atom_type_description
_atom_type_scat_dispersion_real
_atom_type_scat_dispersion_imag
_atom_type_scat_source
C C 0.0033 0.0016 'International Tables Vol C Tables 4.2.6.8 and 6.1.1.4'
H H 0.0000 0.0000 'International Tables Vol C Tables 4.2.6.8 and 6.1.1.4'
N N 0.0061 0.0033 'International Tables Vol C Tables 4.2.6.8 and 6.1.1.4'
O O 0.0106 0.0060 'International Tables Vol C Tables 4.2.6.8 and 6.1.1.4'
F F 0.0171 0.0103 'International Tables Vol C Tables 4.2.6.8 and 6.1.1.4'
Cl Cl 0.1484 0.1585 'International Tables Vol C Tables 4.2.6.8 and 6.1.1.4'

loop_
_geom_angle_atom_site_label_1
_geom_angle_atom_site_label_2
_geom_angle_atom_site_label_3
_geom_angle
C15 N1 C1 128.49(18)
C15 N1 H1 115.0(15)
C1 N1 H1 116.5(15)
C10 O1 C7 110.83(14)
C22 O5 C23 117.3(2)
C2 C1 N1 120.72(17)
C2 C1 C6 118.65(17)
N1 C1 C6 120.62(17)
C3 C2 C1 121.32(19)
C3 C2 H2 119.3
C1 C2 H2 119.3
C4 C3 C2 119.8(2)
C4 C3 H3 120.1
C2 C3 H3 120.1
C5 C4 C3 120.36(19)
C5 C4 Cl1 120.11(16)
C3 C4 Cl1 119.54(17)
C4 C5 C6 121.26(19)
C4 C5 H5 119.4
C6 C5 H5 119.4
C5 C6 C1 118.64(18)
C5 C6 C7 116.22(17)
C1 C6 C7 124.98(17)
O1 C7 C14 104.67(15)
O1 C7 C6 111.99(15)
C14 C7 C6 109.87(17)
O1 C7 C8 104.94(16)
C14 C7 C8 110.54(16)
C6 C7 C8 114.33(16)
C9 C8 C7 104.52(17)
C9 C8 H8A 110.8
C7 C8 H8A 110.8
C9 C8 H8B 110.8
C7 C8 H8B 110.8
H8A C8 H8B 108.9
O2 C9 C10 126.3(2)
O2 C9 C8 126.0(2)
C10 C9 C8 107.68(17)
C11 C10 O1 123.5(2)
C11 C10 C9 127.3(2)
O1 C10 C9 109.16(19)
C10 C11 C12 128.7(3)
C10 C11 H11 115.7
C12 C11 H11 115.7
C11 C12 C13 114.3(3)
C11 C12 H12A 108.7
C13 C12 H12A 108.7
C11 C12 H12B 108.7
C13 C12 H12B 108.7
H12A C12 H12B 107.6
C12 C13 H13A 109.5
C12 C13 H13B 109.5
H13A C13 H13B 109.5
C12 C13 H13C 109.5
H13A C13 H13C 109.5
H13B C13 H13C 109.5
F2 C14 F1 107.39(19)
F2 C14 F3 107.10(17)
F1 C14 F3 107.00(17)
F2 C14 C7 112.07(17)
F1 C14 C7 111.82(16)
F3 C14 C7 111.18(18)
O3 C15 N1 124.38(19)
O3 C15 C16 120.33(17)
N1 C15 C16 115.28(17)
C17 C16 C21 118.68(19)
C17 C16 C15 116.66(18)
C21 C16 C15 124.61(17)
C18 C17 C16 121.0(2)
C18 C17 H17 119.5
C16 C17 H17 119.5
C17 C18 C19 120.4(2)
C17 C18 H18 119.8
C19 C18 H18 119.8
C18 C19 C20 119.0(2)
C18 C19 C22 122.1(2)
C20 C19 C22 118.9(2)
C21 C20 C19 120.5(2)
C21 C20 H20 119.8
C19 C20 H20 119.8
C20 C21 C16 120.41(19)
C20 C21 H21 119.8
C16 C21 H21 119.8
O4 C22 O5 123.0(2)
O4 C22 C19 125.1(2)
O5 C22 C19 112.0(2)
O5 C23 H23A 109.5
O5 C23 H23B 109.5
H23A C23 H23B 109.5
O5 C23 H23C 109.5
H23A C23 H23C 109.5
H23B C23 H23C 109.5

loop_
_geom_bond_atom_site_label_1
_geom_bond_atom_site_label_2
_geom_bond_distance
Cl1 C4 1.736(2)
F1 C14 1.330(2)
F2 C14 1.329(3)
F3 C14 1.336(2)
N1 C15 1.361(2)
N1 C1 1.406(2)
N1 H1 0.82(2)
O1 C10 1.384(2)
O1 C7 1.453(2)
O2 C9 1.210(2)
O3 C15 1.218(2)
O4 C22 1.192(3)
O5 C22 1.328(3)
O5 C23 1.442(3)
C1 C2 1.394(3)
C1 C6 1.410(3)
C2 C3 1.373(3)
C2 H2 0.9300
C3 C4 1.372(3)
C3 H3 0.9300
C4 C5 1.369(3)
C5 C6 1.392(3)
C5 H5 0.9300
C6 C7 1.527(3)
C7 C14 1.526(3)
C7 C8 1.545(3)
C8 C9 1.493(3)
C8 H8A 0.9700
C8 H8B 0.9700
C9 C10 1.466(3)
C10 C11 1.316(3)
C11 C12 1.482(4)
C11 H11 0.9300
C12 C13 1.487(5)
C12 H12A 0.9700
C12 H12B 0.9700
C13 H13A 0.9600
C13 H13B 0.9600
C13 H13C 0.9600
C15 C16 1.500(3)
C16 C17 1.381(3)
C16 C21 1.382(3)
C17 C18 1.372(3)
C17 H17 0.9300
C18 C19 1.377(3)
C18 H18 0.9300
C19 C20 1.385(3)
C19 C22 1.483(3)
C20 C21 1.378(3)
C20 H20 0.9300
C21 H21 0.9300
C23 H23A 0.9600
C23 H23B 0.9600
C23 H23C 0.9600

loop_
_geom_hbond_atom_site_label_D
_geom_hbond_atom_site_label_H
_geom_hbond_atom_site_label_A
_geom_hbond_distance_DH
_geom_hbond_distance_HA
_geom_hbond_distance_DA
_geom_hbond_angle_DHA
_geom_hbond_site_symmetry_A
N1 H1 O1 0.82(2) 2.05(2) 2.694(2) 135.5(19) .
C23 H23A F3 0.96 2.54 3.204(4) 126.3 2_556
C8 H8A O3 0.97 2.43 3.291(3) 147.6 2_655
C2 H2 O3 0.93 2.16 2.807(2) 125.7 .

loop_
_geom_torsion_atom_site_label_1
_geom_torsion_atom_site_label_2
_geom_torsion_atom_site_label_3
_geom_torsion_atom_site_label_4
_geom_torsion
C15 N1 C1 C2 2.4(3)
C15 N1 C1 C6 -178.35(19)
N1 C1 C2 C3 179.29(19)
C6 C1 C2 C3 0.0(3)
C1 C2 C3 C4 -0.4(3)
C2 C3 C4 C5 0.2(3)
C2 C3 C4 Cl1 -179.85(16)
C3 C4 C5 C6 0.3(3)
Cl1 C4 C5 C6 -179.66(16)
C4 C5 C6 C1 -0.6(3)
C4 C5 C6 C7 -176.19(18)
C2 C1 C6 C5 0.4(3)
N1 C1 C6 C5 -178.82(17)
C2 C1 C6 C7 175.59(18)
N1 C1 C6 C7 -3.7(3)
C10 O1 C7 C14 -98.93(18)
C10 O1 C7 C6 142.08(16)
C10 O1 C7 C8 17.5(2)
C5 C6 C7 O1 -154.66(17)
C1 C6 C7 O1 30.1(3)
C5 C6 C7 C14 89.5(2)
C1 C6 C7 C14 -85.8(2)
C5 C6 C7 C8 -35.5(2)
C1 C6 C7 C8 149.27(19)
O1 C7 C8 C9 -14.9(2)
C14 C7 C8 C9 97.4(2)
C6 C7 C8 C9 -137.99(17)
C7 C8 C9 O2 -172.0(2)
C7 C8 C9 C10 7.8(2)
C7 O1 C10 C11 166.1(2)
C7 O1 C10 C9 -13.0(2)
O2 C9 C10 C11 3.4(4)
C8 C9 C10 C11 -176.4(2)
O2 C9 C10 O1 -177.6(2)
C8 C9 C10 O1 2.6(2)
O1 C10 C11 C12 -4.1(5)
C9 C10 C11 C12 174.8(3)
C10 C11 C12 C13 -128.5(3)
O1 C7 C14 F2 -175.99(15)
C6 C7 C14 F2 -55.6(2)
C8 C7 C14 F2 71.5(2)
O1 C7 C14 F1 -55.3(2)
C6 C7 C14 F1 65.1(2)
C8 C7 C14 F1 -167.84(18)
O1 C7 C14 F3 64.18(19)
C6 C7 C14 F3 -175.41(15)
C8 C7 C14 F3 -48.3(2)
C1 N1 C15 O3 3.8(3)
C1 N1 C15 C16 -176.74(17)
O3 C15 C16 C17 20.1(3)
N1 C15 C16 C17 -159.34(19)
O3 C15 C16 C21 -157.4(2)
N1 C15 C16 C21 23.2(3)
C21 C16 C17 C18 -0.6(3)
C15 C16 C17 C18 -178.3(2)
C16 C17 C18 C19 0.2(4)
C17 C18 C19 C20 0.1(4)
C17 C18 C19 C22 178.6(2)
C18 C19 C20 C21 0.0(4)
C22 C19 C20 C21 -178.5(2)
C19 C20 C21 C16 -0.5(4)
C17 C16 C21 C20 0.8(3)
C15 C16 C21 C20 178.2(2)
C23 O5 C22 O4 2.0(4)
C23 O5 C22 C19 -177.4(3)
C18 C19 C22 O4 174.2(3)
C20 C19 C22 O4 -7.3(4)
C18 C19 C22 O5 -6.5(3)
C20 C19 C22 O5 172.0(2)
